data_7018740
loop_
_publ_author_name
'Safin, Damir A.'
'Babashkina, Maria G.'
'Robeyns, Koen'
'Garcia, Yann'

_publ_section_title
;
 Halogen anion-induced formation of [(PdLX)(2)] (X = Cl(-), Br(-), I(-))
 vs. [PdL(2)] (L = [6-MeO(O)CC(6)H(4)NHC(S)NP(S)(OiPr)(2)](-)): Reversible
 photoinduced cis/trans isomerization of [PdL(2)].
;
_journal_issue 15
_journal_name_full 'Dalton transactions (Cambridge, England : 2003)'
_journal_page_first 4324
_journal_page_last 4327
_journal_paper_doi 10.1039/c2dt12466a
_journal_volume 41
_journal_year 2012
_chemical_formula_moiety 'C30 H46 Cl2 N4 O9 P2 Pd2 S4'
_chemical_formula_sum 'C30 H46 Cl2 N4 O9 P2 Pd2 S4'
_chemical_formula_weight 1080.59
_chemical_name_systematic
;
?
;
_space_group_IT_number 2
_symmetry_cell_setting triclinic
_symmetry_space_group_name_Hall '-P 1'
_symmetry_space_group_name_H-M 'P -1'
_atom_sites_solution_hydrogens geom
_atom_sites_solution_primary direct
_atom_sites_solution_secondary difmap
_audit_creation_method SHELXL-97
_cell_angle_alpha 106.140(9)
_cell_angle_beta 99.678(7)
_cell_angle_gamma 108.160(10)
_cell_formula_units_Z 1
_cell_length_a 8.6119(9)
_cell_length_b 11.1471(14)
_cell_length_c 13.3906(9)
_cell_measurement_reflns_used 3261
_cell_measurement_temperature 293(2)
_cell_measurement_theta_max 21.7052
_cell_measurement_theta_min 2.0506
_cell_volume 1126.7(2)
_computing_cell_refinement
;
CrysAlisPro, Oxford Diffraction Ltd.,
Version 1.171.34.40 (release 27-08-2010 CrysAlis171 .NET)
(compiled Aug 27 2010,11:50:40)
;
_computing_data_collection MAR
_computing_data_reduction
;
CrysAlisPro, Oxford Diffraction Ltd.,
Version 1.171.34.40 (release 27-08-2010 CrysAlis171 .NET)
(compiled Aug 27 2010,11:50:40)
;
_computing_structure_refinement 'SHELXL-97 (Sheldrick, 1997)'
_computing_structure_solution 'SHELXS-97 (Sheldrick, 1990)'
_diffrn_ambient_temperature 293(2)
_diffrn_measured_fraction_theta_full 0.948
_diffrn_measured_fraction_theta_max 0.948
_diffrn_measurement_device_type 'MAR345 image plate'
_diffrn_measurement_method '120 images, \D\F 2.0\%'
_diffrn_radiation_monochromator 'Zr filter'
_diffrn_radiation_source 'RU200 rotating anode'
_diffrn_radiation_type MoK\a
_diffrn_radiation_wavelength 0.71073
_diffrn_reflns_av_R_equivalents 0.0460
_diffrn_reflns_av_sigmaI/netI 0.0511
_diffrn_reflns_limit_h_max 8
_diffrn_reflns_limit_h_min -8
_diffrn_reflns_limit_k_max 11
_diffrn_reflns_limit_k_min -11
_diffrn_reflns_limit_l_max 13
_diffrn_reflns_limit_l_min -13
_diffrn_reflns_number 6570
_diffrn_reflns_theta_full 21.75
_diffrn_reflns_theta_max 21.75
_diffrn_reflns_theta_min 2.63
_exptl_absorpt_coefficient_mu 1.222
_exptl_absorpt_correction_T_max 1.00000
_exptl_absorpt_correction_T_min 0.94644
_exptl_absorpt_correction_type multi-scan
_exptl_absorpt_process_details
;
CrysAlisPro, Oxford Diffraction Ltd.,
Version 1.171.34.40 (release 27-08-2010 CrysAlis171 .NET)
(compiled Aug 27 2010,11:50:40)
Empirical absorption correction using spherical harmonics,
implemented in SCALE3 ABSPACK scaling algorithm.
;
_exptl_crystal_colour orange
_exptl_crystal_density_diffrn 1.593
_exptl_crystal_density_method 'not measured'
_exptl_crystal_description plate
_exptl_crystal_F_000 546
_exptl_crystal_size_max 0.17
_exptl_crystal_size_mid 0.11
_exptl_crystal_size_min 0.02
_platon_squeeze_details
;
The unit cell contains 1 H2O molecule which has been
treated as a diffuse contribution to the overall
scattering without specific atom positions by SQUEEZE/PLATON.
;
_refine_diff_density_max 1.038
_refine_diff_density_min -0.945
_refine_diff_density_rms 0.141
_refine_ls_extinction_method none
_refine_ls_goodness_of_fit_ref 1.043
_refine_ls_hydrogen_treatment constr
_refine_ls_matrix_type full
_refine_ls_number_parameters 240
_refine_ls_number_reflns 2535
_refine_ls_number_restraints 0
_refine_ls_restrained_S_all 1.043
_refine_ls_R_factor_all 0.0836
_refine_ls_R_factor_gt 0.0654
_refine_ls_shift/su_max 0.000
_refine_ls_shift/su_mean 0.000
_refine_ls_structure_factor_coef Fsqd
_refine_ls_weighting_details 'calc w=1/[\s^2^(Fo^2^)+(0.1124P)^2^+3.7458P] where P=(Fo^2^+2Fc^2^)/3'
_refine_ls_weighting_scheme calc
_refine_ls_wR_factor_gt 0.1700
_refine_ls_wR_factor_ref 0.1819
_reflns_number_gt 1990
_reflns_number_total 2535
_reflns_threshold_expression >2sigma(I)
_cod_data_source_file c2dt12466a.txt
_cod_data_source_block safin87
_cod_database_code 7018740

loop_
_symmetry_equiv_pos_as_xyz
'x, y, z'
'-x, -y, -z'

loop_
_atom_site_label
_atom_site_type_symbol
_atom_site_fract_x
_atom_site_fract_y
_atom_site_fract_z
_atom_site_U_iso_or_equiv
_atom_site_adp_type
_atom_site_occupancy
_atom_site_symmetry_multiplicity
_atom_site_calc_flag
_atom_site_refinement_flags
Pd1 Pd 0.48603(9) -0.05073(8) 0.11121(6) 0.0433(4) Uani 1 1 d .
Cl2 Cl 0.5375(3) -0.2257(2) 0.1601(2) 0.0490(7) Uani 1 1 d .
S3 S 0.4515(4) 0.0304(3) 0.2826(2) 0.0586(8) Uani 1 1 d .
P4 P 0.4280(3) 0.2061(3) 0.2919(2) 0.0479(8) Uani 1 1 d .
O5 O 0.2472(9) 0.1952(7) 0.2362(6) 0.0545(19) Uani 1 1 d .
C6 C 0.0899(14) 0.1082(12) 0.2511(10) 0.065(3) Uani 1 1 d .
H6 H 0.1199 0.0707 0.3062 0.078 Uiso 1 1 calc R
C7 C -0.005(2) 0.1970(17) 0.290(2) 0.151(10) Uani 1 1 d .
H7A H 0.0646 0.2682 0.3566 0.227 Uiso 1 1 calc R
H7B H -0.1083 0.1441 0.3004 0.227 Uiso 1 1 calc R
H7C H -0.0325 0.2351 0.2362 0.227 Uiso 1 1 calc R
C8 C -0.0094(19) -0.0043(17) 0.1453(14) 0.120(7) Uani 1 1 d .
H8A H -0.0327 0.0327 0.0904 0.181 Uiso 1 1 calc R
H8B H -0.1147 -0.0592 0.1524 0.181 Uiso 1 1 calc R
H8C H 0.0556 -0.0585 0.1253 0.181 Uiso 1 1 calc R
O9 O 0.4560(9) 0.2883(7) 0.4133(6) 0.056(2) Uani 1 1 d .
C10 C 0.5938(17) 0.3122(14) 0.5057(9) 0.070(4) Uani 1 1 d .
H10 H 0.6105 0.2283 0.5025 0.084 Uiso 1 1 calc R
C11 C 0.548(3) 0.364(3) 0.6007(15) 0.194(12) Uani 1 1 d .
H11A H 0.4846 0.4185 0.5887 0.292 Uiso 1 1 calc R
H11B H 0.6496 0.4190 0.6595 0.292 Uiso 1 1 calc R
H11C H 0.4803 0.2912 0.6184 0.292 Uiso 1 1 calc R
C12 C 0.754(3) 0.418(2) 0.5102(17) 0.172(11) Uani 1 1 d .
H12A H 0.7350 0.4984 0.5120 0.259 Uiso 1 1 calc R
H12B H 0.7905 0.3860 0.4474 0.259 Uiso 1 1 calc R
H12C H 0.8409 0.4365 0.5742 0.259 Uiso 1 1 calc R
N13 N 0.5592(11) 0.3014(8) 0.2455(7) 0.047(2) Uani 1 1 d .
C14 C 0.5767(12) 0.2659(10) 0.1487(9) 0.046(3) Uani 1 1 d .
N15 N 0.6946(11) 0.3416(8) 0.1167(7) 0.048(2) Uani 1 1 d .
H15 H 0.6982 0.3064 0.0517 0.058 Uiso 1 1 calc R
C16 C 0.8161(14) 0.4740(10) 0.1764(9) 0.049(3) Uani 1 1 d .
C17 C 0.7735(15) 0.5658(11) 0.2496(11) 0.067(4) Uani 1 1 d .
H17 H 0.6675 0.5385 0.2625 0.080 Uiso 1 1 calc R
C18 C 0.8888(17) 0.6984(12) 0.3036(12) 0.080(4) Uani 1 1 d .
H18 H 0.8598 0.7602 0.3516 0.096 Uiso 1 1 calc R
C19 C 1.0460(16) 0.7366(12) 0.2850(10) 0.067(3) Uani 1 1 d .
H19 H 1.1240 0.8248 0.3210 0.080 Uiso 1 1 calc R
C20 C 1.0891(15) 0.6461(11) 0.2138(10) 0.059(3) Uani 1 1 d .
H20 H 1.1948 0.6741 0.2006 0.071 Uiso 1 1 calc R
C21 C 0.9756(13) 0.5125(11) 0.1610(9) 0.048(3) Uani 1 1 d .
S21 S 0.4329(3) 0.1068(3) 0.0460(2) 0.0440(7) Uani 1 1 d .
C22 C 1.0290(15) 0.4140(12) 0.0862(9) 0.050(3) Uani 1 1 d .
O23 O 0.9345(10) 0.3046(9) 0.0228(7) 0.071(2) Uani 1 1 d .
O24 O 1.1945(9) 0.4627(8) 0.0975(7) 0.068(2) Uani 1 1 d .
C25 C 1.2609(16) 0.3755(13) 0.0334(11) 0.074(4) Uani 1 1 d .
H25A H 1.2336 0.2932 0.0485 0.111 Uiso 1 1 calc R
H25B H 1.3822 0.4195 0.0508 0.111 Uiso 1 1 calc R
H25C H 1.2112 0.3555 -0.0419 0.111 Uiso 1 1 calc R

loop_
_atom_site_aniso_label
_atom_site_aniso_U_11
_atom_site_aniso_U_22
_atom_site_aniso_U_33
_atom_site_aniso_U_23
_atom_site_aniso_U_13
_atom_site_aniso_U_12
Pd1 0.0331(5) 0.0499(6) 0.0516(6) 0.0183(4) 0.0128(4) 0.0210(4)
Cl2 0.0491(16) 0.0502(15) 0.0693(18) 0.0323(13) 0.0264(14) 0.0320(13)
S3 0.067(2) 0.0670(19) 0.0577(18) 0.0268(15) 0.0280(16) 0.0360(16)
P4 0.0369(16) 0.0590(18) 0.0500(17) 0.0176(14) 0.0156(14) 0.0206(14)
O5 0.034(4) 0.073(5) 0.062(5) 0.029(4) 0.018(4) 0.021(4)
C6 0.040(7) 0.080(9) 0.065(8) 0.026(7) 0.020(6) 0.007(6)
C7 0.079(12) 0.107(13) 0.28(3) 0.037(15) 0.107(16) 0.046(10)
C8 0.064(11) 0.130(14) 0.116(14) 0.017(12) 0.012(10) 0.000(10)
O9 0.051(5) 0.070(5) 0.048(4) 0.015(4) 0.008(4) 0.030(4)
C10 0.070(9) 0.097(10) 0.049(7) 0.021(7) 0.013(7) 0.047(8)
C11 0.17(2) 0.36(4) 0.079(13) 0.056(19) 0.023(14) 0.17(3)
C12 0.103(16) 0.19(2) 0.149(19) 0.084(16) -0.048(14) -0.013(15)
N13 0.043(5) 0.044(5) 0.051(6) 0.014(4) 0.014(4) 0.016(4)
C14 0.022(6) 0.049(6) 0.058(8) 0.009(6) 0.005(5) 0.013(5)
N15 0.041(5) 0.056(6) 0.049(5) 0.014(5) 0.024(5) 0.018(5)
C16 0.046(7) 0.052(7) 0.055(7) 0.024(6) 0.019(6) 0.021(6)
C17 0.045(7) 0.056(8) 0.101(10) 0.021(7) 0.034(7) 0.020(6)
C18 0.072(10) 0.052(8) 0.113(11) 0.016(8) 0.037(9) 0.025(7)
C19 0.056(8) 0.048(7) 0.083(9) 0.015(6) 0.020(7) 0.010(6)
C20 0.041(7) 0.058(8) 0.079(8) 0.028(7) 0.014(6) 0.018(6)
C21 0.032(6) 0.060(7) 0.060(7) 0.028(6) 0.014(6) 0.022(6)
S21 0.0357(15) 0.0479(16) 0.0508(16) 0.0173(13) 0.0095(13) 0.0206(12)
C22 0.039(7) 0.065(8) 0.060(7) 0.036(6) 0.015(6) 0.026(6)
O23 0.036(5) 0.073(6) 0.087(6) 0.006(5) 0.021(4) 0.015(4)
O24 0.035(5) 0.066(5) 0.104(7) 0.023(5) 0.024(4) 0.025(4)
C25 0.056(8) 0.097(10) 0.099(10) 0.049(8) 0.039(8) 0.046(7)

loop_
_atom_type_symbol
_atom_type_description
_atom_type_scat_dispersion_real
_atom_type_scat_dispersion_imag
_atom_type_scat_source
C C 0.0033 0.0016 'International Tables Vol C Tables 4.2.6.8 and 6.1.1.4'
H H 0.0000 0.0000 'International Tables Vol C Tables 4.2.6.8 and 6.1.1.4'
N N 0.0061 0.0033 'International Tables Vol C Tables 4.2.6.8 and 6.1.1.4'
O O 0.0106 0.0060 'International Tables Vol C Tables 4.2.6.8 and 6.1.1.4'
P P 0.1023 0.0942 'International Tables Vol C Tables 4.2.6.8 and 6.1.1.4'
Pd Pd -0.9988 1.0072 'International Tables Vol C Tables 4.2.6.8 and 6.1.1.4'
S S 0.1246 0.1234 'International Tables Vol C Tables 4.2.6.8 and 6.1.1.4'
Cl Cl 0.1484 0.1585 'International Tables Vol C Tables 4.2.6.8 and 6.1.1.4'

loop_
_geom_angle_atom_site_label_1
_geom_angle_atom_site_label_2
_geom_angle_atom_site_label_3
_geom_angle
_geom_angle_site_symmetry_1
_geom_angle_site_symmetry_3
S21 Pd1 S21 81.72(10) . 2_655
S21 Pd1 S3 98.15(10) . .
S21 Pd1 S3 170.43(11) 2_655 .
S21 Pd1 Cl2 174.23(10) . .
S21 Pd1 Cl2 92.99(9) 2_655 .
S3 Pd1 Cl2 87.45(10) . .
P4 S3 Pd1 104.37(15) . .
O5 P4 O9 102.9(4) . .
O5 P4 N13 105.7(4) . .
O9 P4 N13 107.7(4) . .
O5 P4 S3 115.5(3) . .
O9 P4 S3 108.5(3) . .
N13 P4 S3 115.6(3) . .
C6 O5 P4 122.5(7) . .
O5 C6 C8 108.3(10) . .
O5 C6 C7 107.0(11) . .
C8 C6 C7 112.8(14) . .
O5 C6 H6 109.6 . .
C8 C6 H6 109.6 . .
C7 C6 H6 109.6 . .
C6 C7 H7A 109.5 . .
C6 C7 H7B 109.5 . .
H7A C7 H7B 109.5 . .
C6 C7 H7C 109.5 . .
H7A C7 H7C 109.5 . .
H7B C7 H7C 109.5 . .
C6 C8 H8A 109.5 . .
C6 C8 H8B 109.5 . .
H8A C8 H8B 109.5 . .
C6 C8 H8C 109.5 . .
H8A C8 H8C 109.5 . .
H8B C8 H8C 109.5 . .
C10 O9 P4 126.9(7) . .
C11 C10 O9 107.3(12) . .
C11 C10 C12 106.6(18) . .
O9 C10 C12 110.8(12) . .
C11 C10 H10 110.7 . .
O9 C10 H10 110.7 . .
C12 C10 H10 110.7 . .
C10 C11 H11A 109.5 . .
C10 C11 H11B 109.5 . .
H11A C11 H11B 109.5 . .
C10 C11 H11C 109.5 . .
H11A C11 H11C 109.5 . .
H11B C11 H11C 109.5 . .
C10 C12 H12A 109.5 . .
C10 C12 H12B 109.5 . .
H12A C12 H12B 109.5 . .
C10 C12 H12C 109.5 . .
H12A C12 H12C 109.5 . .
H12B C12 H12C 109.5 . .
C14 N13 P4 125.4(7) . .
N13 C14 N15 123.8(9) . .
N13 C14 S21 120.9(8) . .
N15 C14 S21 115.3(8) . .
C14 N15 C16 127.9(8) . .
C14 N15 H15 116.0 . .
C16 N15 H15 116.0 . .
C21 C16 C17 119.9(10) . .
C21 C16 N15 119.9(9) . .
C17 C16 N15 120.2(9) . .
C16 C17 C18 120.4(11) . .
C16 C17 H17 119.8 . .
C18 C17 H17 119.8 . .
C19 C18 C17 119.1(11) . .
C19 C18 H18 120.5 . .
C17 C18 H18 120.5 . .
C20 C19 C18 120.7(11) . .
C20 C19 H19 119.7 . .
C18 C19 H19 119.7 . .
C19 C20 C21 120.6(11) . .
C19 C20 H20 119.7 . .
C21 C20 H20 119.7 . .
C16 C21 C20 119.2(10) . .
C16 C21 C22 121.4(10) . .
C20 C21 C22 119.4(10) . .
C14 S21 Pd1 103.4(4) . .
C14 S21 Pd1 114.4(4) . 2_655
Pd1 S21 Pd1 98.28(10) . 2_655
O23 C22 O24 123.1(11) . .
O23 C22 C21 125.0(10) . .
O24 C22 C21 111.8(10) . .
C22 O24 C25 116.7(9) . .
O24 C25 H25A 109.5 . .
O24 C25 H25B 109.5 . .
H25A C25 H25B 109.5 . .
O24 C25 H25C 109.5 . .
H25A C25 H25C 109.5 . .
H25B C25 H25C 109.5 . .

loop_
_geom_bond_atom_site_label_1
_geom_bond_atom_site_label_2
_geom_bond_distance
_geom_bond_site_symmetry_2
Pd1 S21 2.298(3) .
Pd1 S21 2.311(3) 2_655
Pd1 S3 2.328(3) .
Pd1 Cl2 2.363(3) .
S3 P4 2.004(4) .
P4 O5 1.561(8) .
P4 O9 1.563(7) .
P4 N13 1.626(9) .
O5 C6 1.481(12) .
C6 C8 1.499(18) .
C6 C7 1.510(19) .
C6 H6 0.9800 .
C7 H7A 0.9600 .
C7 H7B 0.9600 .
C7 H7C 0.9600 .
C8 H8A 0.9600 .
C8 H8B 0.9600 .
C8 H8C 0.9600 .
O9 C10 1.462(14) .
C10 C11 1.42(2) .
C10 C12 1.49(2) .
C10 H10 0.9800 .
C11 H11A 0.9600 .
C11 H11B 0.9600 .
C11 H11C 0.9600 .
C12 H12A 0.9600 .
C12 H12B 0.9600 .
C12 H12C 0.9600 .
N13 C14 1.295(13) .
C14 N15 1.319(13) .
C14 S21 1.809(10) .
N15 C16 1.419(13) .
N15 H15 0.8600 .
C16 C21 1.376(14) .
C16 C17 1.392(15) .
C17 C18 1.394(16) .
C17 H17 0.9300 .
C18 C19 1.374(17) .
C18 H18 0.9300 .
C19 C20 1.372(16) .
C19 H19 0.9300 .
C20 C21 1.396(15) .
C20 H20 0.9300 .
C21 C22 1.509(16) .
S21 Pd1 2.312(3) 2_655
C22 O23 1.201(13) .
C22 O24 1.322(13) .
O24 C25 1.433(13) .
C25 H25A 0.9600 .
C25 H25B 0.9600 .
C25 H25C 0.9600 .

loop_
_geom_torsion_atom_site_label_1
_geom_torsion_atom_site_label_2
_geom_torsion_atom_site_label_3
_geom_torsion_atom_site_label_4
_geom_torsion
_geom_torsion_site_symmetry_1
_geom_torsion_site_symmetry_4
S21 Pd1 S3 P4 -7.87(17) . .
Cl2 Pd1 S3 P4 173.52(16) . .
Pd1 S3 P4 O5 81.1(3) . .
Pd1 S3 P4 O9 -164.1(3) . .
Pd1 S3 P4 N13 -43.0(4) . .
O9 P4 O5 C6 -71.7(8) . .
N13 P4 O5 C6 175.4(8) . .
S3 P4 O5 C6 46.3(8) . .
P4 O5 C6 C8 -112.6(11) . .
P4 O5 C6 C7 125.6(13) . .
O5 P4 O9 C10 170.5(9) . .
N13 P4 O9 C10 -78.1(10) . .
S3 P4 O9 C10 47.7(10) . .
P4 O9 C10 C11 -167.2(14) . .
P4 O9 C10 C12 76.8(16) . .
O5 P4 N13 C14 -72.9(10) . .
O9 P4 N13 C14 177.6(9) . .
S3 P4 N13 C14 56.2(10) . .
P4 N13 C14 N15 -173.8(8) . .
P4 N13 C14 S21 7.9(13) . .
N13 C14 N15 C16 -3.2(17) . .
S21 C14 N15 C16 175.2(8) . .
C14 N15 C16 C21 145.8(11) . .
C14 N15 C16 C17 -35.1(17) . .
C21 C16 C17 C18 3.0(19) . .
N15 C16 C17 C18 -176.1(12) . .
C16 C17 C18 C19 -1(2) . .
C17 C18 C19 C20 0(2) . .
C18 C19 C20 C21 -2(2) . .
C17 C16 C21 C20 -4.2(17) . .
N15 C16 C21 C20 174.9(10) . .
C17 C16 C21 C22 177.2(11) . .
N15 C16 C21 C22 -3.7(16) . .
C19 C20 C21 C16 3.6(17) . .
C19 C20 C21 C22 -177.8(11) . .
N13 C14 S21 Pd1 -65.1(9) . .
N15 C14 S21 Pd1 116.4(8) . .
N13 C14 S21 Pd1 -170.9(7) . 2_655
N15 C14 S21 Pd1 10.7(9) . 2_655
S21 Pd1 S21 C14 -117.7(4) 2_655 .
S3 Pd1 S21 C14 52.6(4) . .
S21 Pd1 S21 Pd1 0.000(1) 2_655 2_655
S3 Pd1 S21 Pd1 170.34(11) . 2_655
C16 C21 C22 O23 12.2(18) . .
C20 C21 C22 O23 -166.4(11) . .
C16 C21 C22 O24 -168.4(10) . .
C20 C21 C22 O24 13.1(15) . .
O23 C22 O24 C25 -2.9(17) . .
C21 C22 O24 C25 177.6(10) . .

loop_
_platon_squeeze_void_nr
_platon_squeeze_void_average_x
_platon_squeeze_void_average_y
_platon_squeeze_void_average_z
_platon_squeeze_void_volume
_platon_squeeze_void_count_electrons
_platon_squeeze_void_content
1 -0.004 0.000 0.500 96 8 ' '
